data_4070999
loop_
_publ_author_name
'Okazaki, Masaaki'
'Yamahira, Nobukazu'
'Minglana, Jim Josephus Gabrillo'
'Komuro, Takashi'
'Ogino, Hiroshi'
'Tobita, Hiromi'

_publ_section_title
;
 [Ru(xantsil)(CO)(\h6-toluene)]: Synthon for a Highly Unsaturated
 Ruthenium(II) Complex through Facile Dissociation of the Toluene Ligand
 [xantsil = (9,9-dimethylxanthene-4,5-diyl)bis(dimethylsilyl)]
;
_journal_issue 5
_journal_name_full Organometallics
_journal_page_first 918
_journal_paper_doi 10.1021/om701194e
_journal_volume 27
_journal_year 2008
_chemical_formula_moiety 'C41 H59 Cl2 O4 P Ru Si2'
_chemical_formula_sum 'C41 H59 Cl2 O4 P Ru Si2'
_chemical_formula_weight 875.00
_chemical_name_common 'complex 8'
_space_group_IT_number 14
_symmetry_cell_setting monoclinic
_symmetry_Int_Tables_number 14
_symmetry_space_group_name_Hall '-P 2ybc'
_symmetry_space_group_name_H-M 'P 1 21/c 1'
_atom_sites_solution_hydrogens geom
_atom_sites_solution_primary direct
_atom_sites_solution_secondary difmap
_audit_creation_method SHELXL-97
_cell_angle_alpha 90.00
_cell_angle_beta 101.3523(10)
_cell_angle_gamma 90.00
_cell_formula_units_Z 4
_cell_length_a 15.9513(5)
_cell_length_b 10.5822(3)
_cell_length_c 25.8317(10)
_cell_measurement_reflns_used 29654
_cell_measurement_temperature 150(2)
_cell_measurement_theta_max 54.80
_cell_measurement_theta_min 3.21
_cell_volume 4275.1(2)
_computing_structure_refinement 'SHELXL-97 (Sheldrick, 1997)'
_computing_structure_solution 'SHELXS-97 (Sheldrick, 1990)'
_diffrn_ambient_temperature 150(2)
_diffrn_measured_fraction_theta_full 0.978
_diffrn_measured_fraction_theta_max 0.978
_diffrn_measurement_device_type 'Rigaku RAXIS-RAPID Imaging Plate'
_diffrn_measurement_method \w
_diffrn_radiation_monochromator graphite
_diffrn_radiation_probe x-ray
_diffrn_radiation_type MoK\a
_diffrn_radiation_wavelength 0.71069
_diffrn_reflns_av_R_equivalents 0.0369
_diffrn_reflns_av_sigmaI/netI 0.0251
_diffrn_reflns_limit_h_max 20
_diffrn_reflns_limit_h_min -20
_diffrn_reflns_limit_k_max 13
_diffrn_reflns_limit_k_min -13
_diffrn_reflns_limit_l_max 33
_diffrn_reflns_limit_l_min -33
_diffrn_reflns_number 31960
_diffrn_reflns_theta_full 27.43
_diffrn_reflns_theta_max 27.43
_diffrn_reflns_theta_min 1.30
_diffrn_source 'fine-focus sealed tube'
_exptl_absorpt_coefficient_mu 0.624
_exptl_absorpt_correction_T_max 0.9403
_exptl_absorpt_correction_T_min 0.8597
_exptl_absorpt_correction_type integration
_exptl_absorpt_process_details Higashi
_exptl_crystal_colour colorless
_exptl_crystal_density_diffrn 1.359
_exptl_crystal_density_method 'not measured'
_exptl_crystal_description block
_exptl_crystal_F_000 1832
_exptl_crystal_size_max 0.25
_exptl_crystal_size_mid 0.20
_exptl_crystal_size_min 0.10
_refine_diff_density_max 1.618
_refine_diff_density_min -2.425
_refine_diff_density_rms 0.178
_refine_ls_extinction_method none
_refine_ls_goodness_of_fit_ref 1.174
_refine_ls_hydrogen_treatment constr
_refine_ls_matrix_type full
_refine_ls_number_parameters 466
_refine_ls_number_reflns 9549
_refine_ls_number_restraints 0
_refine_ls_restrained_S_all 1.174
_refine_ls_R_factor_all 0.0520
_refine_ls_R_factor_gt 0.0420
_refine_ls_shift/su_max 0.001
_refine_ls_shift/su_mean 0.000
_refine_ls_structure_factor_coef Fsqd
_refine_ls_weighting_details 'calc w=1/[\s^2^(Fo^2^)+(0.0992P)^2^+7.8088P] where P=(Fo^2^+2Fc^2^)/3'
_refine_ls_weighting_scheme calc
_refine_ls_wR_factor_gt 0.1350
_refine_ls_wR_factor_ref 0.1698
_reflns_number_gt 8566
_reflns_number_total 9549
_reflns_threshold_expression >2sigma(I)
_cod_data_source_file om701194e-file003.cif
_cod_data_source_block 8
_cod_original_sg_symbol_H-M 'P 21/c'
_cod_database_code 4070999

loop_
_symmetry_equiv_pos_as_xyz
'x, y, z'
'-x, y+1/2, -z+1/2'
'-x, -y, -z'
'x, -y-1/2, z-1/2'

loop_
_atom_site_label
_atom_site_type_symbol
_atom_site_fract_x
_atom_site_fract_y
_atom_site_fract_z
_atom_site_U_iso_or_equiv
_atom_site_adp_type
_atom_site_occupancy
_atom_site_symmetry_multiplicity
_atom_site_calc_flag
_atom_site_refinement_flags
Ru1 Ru 0.200839(15) 0.34184(2) 0.380488(9) 0.01476(11) Uani 1 1 d .
Si1 Si 0.13354(6) 0.47182(9) 0.30057(3) 0.0200(2) Uani 1 1 d .
Si2 Si 0.32231(6) 0.25588(9) 0.33804(3) 0.01786(19) Uani 1 1 d .
P1 P 0.24058(5) 0.22934(8) 0.46665(3) 0.01641(18) Uani 1 1 d .
O1 O 0.31079(15) 0.4946(2) 0.28398(9) 0.0204(5) Uani 1 1 d .
C1 C 0.2769(2) 0.4840(3) 0.39943(13) 0.0202(7) Uani 1 1 d .
O2 O 0.32033(17) 0.5693(2) 0.40901(10) 0.0265(5) Uani 1 1 d .
C2 C 0.1425(2) 0.2054(4) 0.34009(13) 0.0216(7) Uani 1 1 d .
O3 O 0.10840(18) 0.1270(3) 0.31376(11) 0.0305(6) Uani 1 1 d .
C3 C 0.1068(2) 0.4126(4) 0.40769(13) 0.0233(7) Uani 1 1 d .
O4 O 0.05223(19) 0.4574(3) 0.42391(11) 0.0369(7) Uani 1 1 d .
C4 C 0.0232(2) 0.5293(4) 0.30584(16) 0.0313(8) Uani 1 1 d .
H1 H -0.0021 0.5754 0.2737 0.047 Uiso 1 1 calc R
H2 H 0.0276 0.5855 0.3364 0.047 Uiso 1 1 calc R
H3 H -0.0130 0.4567 0.3102 0.047 Uiso 1 1 calc R
C5 C 0.1130(3) 0.3909(4) 0.23432(14) 0.0310(8) Uani 1 1 d .
H4 H 0.0874 0.3078 0.2375 0.046 Uiso 1 1 calc R
H5 H 0.1671 0.3806 0.2223 0.046 Uiso 1 1 calc R
H6 H 0.0738 0.4423 0.2088 0.046 Uiso 1 1 calc R
C6 C 0.3810(2) 0.1092(3) 0.36728(14) 0.0229(7) Uani 1 1 d .
H7 H 0.3401 0.0398 0.3666 0.034 Uiso 1 1 calc R
H8 H 0.4094 0.1261 0.4038 0.034 Uiso 1 1 calc R
H9 H 0.4238 0.0857 0.3465 0.034 Uiso 1 1 calc R
C7 C 0.2921(2) 0.2074(3) 0.26606(13) 0.0233(7) Uani 1 1 d .
H10 H 0.3389 0.1586 0.2564 0.035 Uiso 1 1 calc R
H11 H 0.2816 0.2831 0.2439 0.035 Uiso 1 1 calc R
H12 H 0.2402 0.1555 0.2607 0.035 Uiso 1 1 calc R
C8 C 0.3558(2) 0.2026(3) 0.49517(13) 0.0208(7) Uani 1 1 d .
H13 H 0.3736 0.1335 0.4732 0.025 Uiso 1 1 calc R
C9 C 0.4152(2) 0.3137(4) 0.48935(14) 0.0241(7) Uani 1 1 d .
H14 H 0.4041 0.3845 0.5122 0.029 Uiso 1 1 calc R
H15 H 0.4032 0.3437 0.4523 0.029 Uiso 1 1 calc R
C10 C 0.5097(2) 0.2730(4) 0.50503(15) 0.0279(8) Uani 1 1 d .
H16 H 0.5223 0.2099 0.4793 0.033 Uiso 1 1 calc R
H17 H 0.5469 0.3473 0.5036 0.033 Uiso 1 1 calc R
C11 C 0.5300(2) 0.2160(4) 0.56050(15) 0.0300(8) Uani 1 1 d .
H18 H 0.5896 0.1845 0.5680 0.036 Uiso 1 1 calc R
H19 H 0.5249 0.2821 0.5868 0.036 Uiso 1 1 calc R
C12 C 0.4695(2) 0.1082(4) 0.56551(15) 0.0291(8) Uani 1 1 d .
H20 H 0.4822 0.0752 0.6021 0.035 Uiso 1 1 calc R
H21 H 0.4784 0.0388 0.5415 0.035 Uiso 1 1 calc R
C13 C 0.3765(2) 0.1518(4) 0.55192(14) 0.0253(7) Uani 1 1 d .
H22 H 0.3668 0.2189 0.5768 0.030 Uiso 1 1 calc R
H23 H 0.3382 0.0801 0.5555 0.030 Uiso 1 1 calc R
C14 C 0.1953(2) 0.0677(4) 0.46818(13) 0.0229(7) Uani 1 1 d .
H24 H 0.2097 0.0382 0.5057 0.027 Uiso 1 1 calc R
C15 C 0.2330(2) -0.0299(3) 0.43482(15) 0.0248(7) Uani 1 1 d .
H25 H 0.2218 -0.0020 0.3975 0.030 Uiso 1 1 calc R
H26 H 0.2957 -0.0341 0.4473 0.030 Uiso 1 1 calc R
C16 C 0.1951(3) -0.1601(4) 0.4382(2) 0.0375(10) Uani 1 1 d .
H27 H 0.2114 -0.1917 0.4749 0.045 Uiso 1 1 calc R
H28 H 0.2190 -0.2187 0.4149 0.045 Uiso 1 1 calc R
C17 C 0.0981(3) -0.1581(4) 0.4218(2) 0.0410(11) Uani 1 1 d .
H29 H 0.0817 -0.1345 0.3841 0.049 Uiso 1 1 calc R
H30 H 0.0752 -0.2435 0.4262 0.049 Uiso 1 1 calc R
C18 C 0.0596(3) -0.0640(4) 0.45511(17) 0.0327(9) Uani 1 1 d .
H31 H 0.0710 -0.0926 0.4923 0.039 Uiso 1 1 calc R
H32 H -0.0031 -0.0607 0.4425 0.039 Uiso 1 1 calc R
C19 C 0.0972(2) 0.0681(3) 0.45201(14) 0.0220(7) Uani 1 1 d .
H33 H 0.0732 0.1258 0.4755 0.026 Uiso 1 1 calc R
H34 H 0.0804 0.1003 0.4155 0.026 Uiso 1 1 calc R
C20 C 0.1922(2) 0.3131(4) 0.51765(13) 0.0221(7) Uani 1 1 d .
H35 H 0.1319 0.3316 0.4997 0.027 Uiso 1 1 calc R
C21 C 0.1842(2) 0.2424(4) 0.56861(14) 0.0274(8) Uani 1 1 d .
H36 H 0.1560 0.1598 0.5595 0.033 Uiso 1 1 calc R
H37 H 0.2419 0.2265 0.5900 0.033 Uiso 1 1 calc R
C22 C 0.1318(3) 0.3211(4) 0.60059(16) 0.0331(9) Uani 1 1 d .
H38 H 0.0730 0.3319 0.5800 0.040 Uiso 1 1 calc R
H39 H 0.1282 0.2758 0.6336 0.040 Uiso 1 1 calc R
C23 C 0.1722(3) 0.4505(5) 0.61400(16) 0.0388(10) Uani 1 1 d .
H40 H 0.1360 0.5007 0.6334 0.047 Uiso 1 1 calc R
H41 H 0.2291 0.4401 0.6372 0.047 Uiso 1 1 calc R
C24 C 0.1818(3) 0.5205(4) 0.56395(18) 0.0382(10) Uani 1 1 d .
H42 H 0.2111 0.6021 0.5736 0.046 Uiso 1 1 calc R
H43 H 0.1245 0.5387 0.5426 0.046 Uiso 1 1 calc R
C25 C 0.2330(2) 0.4429(4) 0.53111(15) 0.0273(8) Uani 1 1 d .
H44 H 0.2922 0.4318 0.5511 0.033 Uiso 1 1 calc R
H45 H 0.2357 0.4888 0.4981 0.033 Uiso 1 1 calc R
C26 C 0.1927(2) 0.6232(4) 0.29004(13) 0.0218(7) Uani 1 1 d .
C27 C 0.1579(3) 0.7447(4) 0.28779(15) 0.0279(8) Uani 1 1 d .
H46 H 0.1004 0.7561 0.2916 0.033 Uiso 1 1 calc R
C28 C 0.2070(3) 0.8495(4) 0.28005(17) 0.0334(9) Uani 1 1 d .
H47 H 0.1816 0.9311 0.2780 0.040 Uiso 1 1 calc R
C29 C 0.2910(3) 0.8381(3) 0.27532(16) 0.0295(8) Uani 1 1 d .
H48 H 0.3233 0.9114 0.2710 0.035 Uiso 1 1 calc R
C30 C 0.3293(2) 0.7180(4) 0.27687(13) 0.0237(7) Uani 1 1 d .
C31 C 0.2778(2) 0.6160(3) 0.28368(13) 0.0192(6) Uani 1 1 d .
C32 C 0.4131(2) 0.3734(3) 0.33917(13) 0.0188(6) Uani 1 1 d .
C33 C 0.4977(2) 0.3602(4) 0.36618(14) 0.0233(7) Uani 1 1 d .
H49 H 0.5143 0.2860 0.3863 0.028 Uiso 1 1 calc R
C34 C 0.5582(2) 0.4546(4) 0.36400(14) 0.0271(8) Uani 1 1 d .
H50 H 0.6150 0.4445 0.3832 0.033 Uiso 1 1 calc R
C35 C 0.5360(2) 0.5632(4) 0.33395(15) 0.0277(8) Uani 1 1 d .
H51 H 0.5780 0.6262 0.3325 0.033 Uiso 1 1 calc R
C36 C 0.4530(2) 0.5801(3) 0.30612(13) 0.0225(7) Uani 1 1 d .
C37 C 0.3953(2) 0.4827(3) 0.31015(13) 0.0194(6) Uani 1 1 d .
C38 C 0.4205(2) 0.6906(4) 0.26977(14) 0.0248(7) Uani 1 1 d .
C39 C 0.4169(3) 0.6445(4) 0.21237(15) 0.0321(9) Uani 1 1 d .
H52 H 0.3821 0.5675 0.2061 0.048 Uiso 1 1 calc R
H53 H 0.4749 0.6264 0.2072 0.048 Uiso 1 1 calc R
H54 H 0.3912 0.7103 0.1876 0.048 Uiso 1 1 calc R
C40 C 0.4783(3) 0.8070(4) 0.28018(17) 0.0341(9) Uani 1 1 d .
H55 H 0.4570 0.8725 0.2541 0.051 Uiso 1 1 calc R
H56 H 0.5367 0.7837 0.2774 0.051 Uiso 1 1 calc R
H57 H 0.4782 0.8393 0.3157 0.051 Uiso 1 1 calc R
C41 C -0.1871(4) 0.1808(6) 0.3482(2) 0.0532(13) Uani 1 1 d .
H58 H -0.1965 0.1219 0.3178 0.064 Uiso 1 1 calc R
H59 H -0.2158 0.2615 0.3361 0.064 Uiso 1 1 calc R
Cl1 Cl -0.07907(10) 0.2076(2) 0.36793(9) 0.0866(6) Uani 1 1 d .
Cl2 Cl -0.23373(16) 0.1176(2) 0.39832(7) 0.0951(7) Uani 1 1 d .

loop_
_atom_site_aniso_label
_atom_site_aniso_U_11
_atom_site_aniso_U_22
_atom_site_aniso_U_33
_atom_site_aniso_U_23
_atom_site_aniso_U_13
_atom_site_aniso_U_12
Ru1 0.01312(15) 0.01757(17) 0.01404(15) 0.00031(8) 0.00379(10) -0.00008(8)
Si1 0.0176(4) 0.0252(5) 0.0171(4) 0.0031(4) 0.0032(3) 0.0017(3)
Si2 0.0175(4) 0.0199(5) 0.0175(4) 0.0009(3) 0.0067(3) 0.0006(3)
P1 0.0149(4) 0.0196(4) 0.0153(4) 0.0008(3) 0.0045(3) -0.0006(3)
O1 0.0183(11) 0.0209(12) 0.0230(11) 0.0005(9) 0.0066(9) 0.0010(9)
C1 0.0188(15) 0.0254(17) 0.0174(14) 0.0016(13) 0.0060(12) 0.0052(13)
O2 0.0278(13) 0.0212(13) 0.0309(13) -0.0034(10) 0.0067(10) -0.0074(10)
C2 0.0191(15) 0.0296(18) 0.0163(14) 0.0054(14) 0.0038(12) 0.0020(13)
O3 0.0320(14) 0.0328(14) 0.0249(13) -0.0074(12) 0.0014(11) -0.0083(12)
C3 0.0222(16) 0.0293(18) 0.0183(15) 0.0006(14) 0.0040(12) 0.0018(14)
O4 0.0316(14) 0.0521(19) 0.0297(14) 0.0074(13) 0.0130(11) 0.0212(14)
C4 0.0213(17) 0.042(2) 0.0304(18) 0.0096(17) 0.0039(14) 0.0075(16)
C5 0.038(2) 0.034(2) 0.0183(16) 0.0006(15) -0.0014(14) -0.0019(17)
C6 0.0265(17) 0.0188(17) 0.0261(16) 0.0024(14) 0.0120(13) 0.0042(13)
C7 0.0265(17) 0.0241(18) 0.0202(15) -0.0022(13) 0.0067(13) 0.0001(14)
C8 0.0163(15) 0.0268(18) 0.0190(15) -0.0005(13) 0.0029(12) 0.0006(13)
C9 0.0169(15) 0.0303(18) 0.0246(16) 0.0037(14) 0.0030(13) -0.0024(14)
C10 0.0204(16) 0.0313(19) 0.0310(18) -0.0026(16) 0.0029(14) -0.0010(14)
C11 0.0173(16) 0.043(2) 0.0272(18) -0.0054(16) -0.0018(13) 0.0048(15)
C12 0.0288(18) 0.032(2) 0.0243(17) -0.0007(15) -0.0003(14) 0.0094(16)
C13 0.0235(17) 0.031(2) 0.0203(16) 0.0036(14) 0.0030(13) 0.0042(14)
C14 0.0194(15) 0.0314(19) 0.0191(15) 0.0012(14) 0.0069(12) -0.0029(14)
C15 0.0237(17) 0.0203(17) 0.0324(18) -0.0050(14) 0.0101(14) -0.0001(13)
C16 0.040(2) 0.029(2) 0.048(3) -0.0042(18) 0.019(2) -0.0035(17)
C17 0.037(2) 0.034(2) 0.056(3) -0.018(2) 0.020(2) -0.0149(18)
C18 0.031(2) 0.033(2) 0.038(2) -0.0041(17) 0.0157(16) -0.0123(16)
C19 0.0219(16) 0.0185(16) 0.0270(16) -0.0042(13) 0.0085(13) -0.0046(13)
C20 0.0191(15) 0.0316(18) 0.0172(15) -0.0009(14) 0.0073(12) 0.0001(14)
C21 0.0268(17) 0.039(2) 0.0183(15) 0.0020(15) 0.0096(13) 0.0048(15)
C22 0.030(2) 0.047(2) 0.0259(18) 0.0047(17) 0.0161(16) 0.0025(17)
C23 0.042(2) 0.050(3) 0.030(2) -0.0126(19) 0.0182(17) -0.003(2)
C24 0.046(2) 0.033(2) 0.042(2) -0.0133(18) 0.0233(19) -0.0061(18)
C25 0.0296(18) 0.0289(19) 0.0269(17) -0.0025(15) 0.0138(14) -0.0027(15)
C26 0.0241(16) 0.0273(18) 0.0143(14) 0.0028(13) 0.0046(12) 0.0025(14)
C27 0.0342(19) 0.0235(18) 0.0280(18) 0.0018(14) 0.0111(15) 0.0053(15)
C28 0.047(2) 0.0189(19) 0.037(2) 0.0000(15) 0.0129(18) 0.0049(16)
C29 0.047(2) 0.0105(16) 0.033(2) -0.0010(13) 0.0128(17) -0.0031(14)
C30 0.0282(17) 0.0246(18) 0.0200(15) -0.0035(13) 0.0089(13) -0.0035(14)
C31 0.0281(17) 0.0141(15) 0.0171(14) 0.0001(12) 0.0084(12) 0.0034(13)
C32 0.0192(15) 0.0200(15) 0.0199(15) -0.0053(13) 0.0100(12) -0.0007(12)
C33 0.0232(17) 0.0266(18) 0.0217(16) -0.0007(14) 0.0084(13) 0.0049(14)
C34 0.0191(16) 0.036(2) 0.0267(17) -0.0087(15) 0.0049(13) -0.0007(14)
C35 0.0227(17) 0.032(2) 0.0316(18) -0.0079(15) 0.0125(14) -0.0088(15)
C36 0.0271(17) 0.0210(17) 0.0228(16) -0.0061(13) 0.0133(13) -0.0040(13)
C37 0.0186(15) 0.0232(16) 0.0182(14) -0.0052(13) 0.0078(12) -0.0013(12)
C38 0.0296(18) 0.0239(17) 0.0240(17) -0.0019(14) 0.0128(14) -0.0078(15)
C39 0.039(2) 0.038(2) 0.0243(18) -0.0007(16) 0.0169(16) -0.0048(17)
C40 0.042(2) 0.0263(19) 0.037(2) -0.0034(17) 0.0147(17) -0.0150(17)
C41 0.053(3) 0.072(4) 0.032(2) -0.003(2) 0.002(2) -0.002(3)
Cl1 0.0416(8) 0.1040(14) 0.1053(14) -0.0022(12) -0.0074(8) 0.0108(8)
Cl2 0.1240(17) 0.0949(13) 0.0587(9) 0.0367(10) -0.0011(10) -0.0435(13)

loop_
_atom_type_symbol
_atom_type_description
_atom_type_scat_dispersion_real
_atom_type_scat_dispersion_imag
_atom_type_scat_source
C C 0.0033 0.0016 'International Tables Vol C Tables 4.2.6.8 and 6.1.1.4'
H H 0.0000 0.0000 'International Tables Vol C Tables 4.2.6.8 and 6.1.1.4'
O O 0.0106 0.0060 'International Tables Vol C Tables 4.2.6.8 and 6.1.1.4'
Si Si 0.0817 0.0704 'International Tables Vol C Tables 4.2.6.8 and 6.1.1.4'
P P 0.1023 0.0942 'International Tables Vol C Tables 4.2.6.8 and 6.1.1.4'
Ru Ru -1.2594 0.8363 'International Tables Vol C Tables 4.2.6.8 and 6.1.1.4'
Cl Cl 0.1484 0.1585 'International Tables Vol C Tables 4.2.6.8 and 6.1.1.4'

loop_
_geom_angle_atom_site_label_1
_geom_angle_atom_site_label_2
_geom_angle_atom_site_label_3
_geom_angle
C2 Ru1 C3 99.33(15)
C2 Ru1 C1 159.89(14)
C3 Ru1 C1 95.72(15)
C2 Ru1 P1 97.90(10)
C3 Ru1 P1 86.53(10)
C1 Ru1 P1 96.25(10)
C2 Ru1 Si1 83.27(10)
C3 Ru1 Si1 81.43(10)
C1 Ru1 Si1 85.88(10)
P1 Ru1 Si1 167.93(3)
C2 Ru1 Si2 80.05(10)
C3 Ru1 Si2 175.93(11)
C1 Ru1 Si2 83.99(10)
P1 Ru1 Si2 97.54(3)
Si1 Ru1 Si2 94.50(3)
C5 Si1 C4 102.33(19)
C5 Si1 C26 104.77(17)
C4 Si1 C26 103.50(18)
C5 Si1 Ru1 117.58(13)
C4 Si1 Ru1 111.49(12)
C26 Si1 Ru1 115.47(11)
C6 Si2 C7 100.35(16)
C6 Si2 C32 102.40(16)
C7 Si2 C32 103.72(15)
C6 Si2 Ru1 118.35(11)
C7 Si2 Ru1 116.48(12)
C32 Si2 Ru1 113.39(10)
C14 P1 C8 102.06(16)
C14 P1 C20 101.80(16)
C8 P1 C20 107.75(15)
C14 P1 Ru1 115.23(11)
C8 P1 Ru1 118.91(11)
C20 P1 Ru1 109.50(12)
C31 O1 C37 114.7(3)
O2 C1 Ru1 177.7(3)
O3 C2 Ru1 176.5(3)
O4 C3 Ru1 178.3(4)
C13 C8 C9 109.9(3)
C13 C8 P1 116.2(2)
C9 C8 P1 115.1(2)
C8 C9 C10 110.4(3)
C11 C10 C9 111.8(3)
C12 C11 C10 110.8(3)
C11 C12 C13 111.1(3)
C12 C13 C8 110.0(3)
C19 C14 C15 109.8(3)
C19 C14 P1 111.7(3)
C15 C14 P1 114.1(2)
C16 C15 C14 111.9(3)
C15 C16 C17 111.5(4)
C18 C17 C16 110.7(4)
C17 C18 C19 111.3(3)
C18 C19 C14 111.8(3)
C25 C20 C21 110.2(3)
C25 C20 P1 111.6(2)
C21 C20 P1 119.0(3)
C22 C21 C20 110.0(3)
C23 C22 C21 111.1(3)
C24 C23 C22 110.6(3)
C23 C24 C25 111.3(4)
C24 C25 C20 111.0(3)
C27 C26 C31 115.5(3)
C27 C26 Si1 125.2(3)
C31 C26 Si1 119.3(3)
C28 C27 C26 120.6(4)
C29 C28 C27 121.8(4)
C28 C29 C30 120.2(3)
C31 C30 C29 116.1(3)
C31 C30 C38 117.9(3)
C29 C30 C38 125.9(3)
O1 C31 C30 119.1(3)
O1 C31 C26 115.2(3)
C30 C31 C26 125.7(3)
C37 C32 C33 115.5(3)
C37 C32 Si2 117.7(2)
C33 C32 Si2 126.8(3)
C34 C33 C32 121.0(3)
C35 C34 C33 120.7(3)
C36 C35 C34 120.4(3)
C35 C36 C37 116.2(3)
C35 C36 C38 126.2(3)
C37 C36 C38 117.5(3)
C32 C37 O1 114.7(3)
C32 C37 C36 126.2(3)
O1 C37 C36 119.1(3)
C36 C38 C30 106.7(3)
C36 C38 C40 112.9(3)
C30 C38 C40 112.4(3)
C36 C38 C39 106.9(3)
C30 C38 C39 108.5(3)
C40 C38 C39 109.2(3)
Cl1 C41 Cl2 113.0(3)

loop_
_geom_bond_atom_site_label_1
_geom_bond_atom_site_label_2
_geom_bond_distance
Ru1 C2 1.913(4)
Ru1 C3 1.928(4)
Ru1 C1 1.934(4)
Ru1 P1 2.4935(8)
Ru1 Si1 2.5366(9)
Ru1 Si2 2.5730(9)
Si1 C5 1.884(4)
Si1 C4 1.892(4)
Si1 C26 1.905(4)
Si2 C6 1.891(4)
Si2 C7 1.898(4)
Si2 C32 1.904(3)
P1 C14 1.860(4)
P1 C8 1.862(3)
P1 C20 1.876(3)
O1 C31 1.387(4)
O1 C37 1.389(4)
C1 O2 1.136(4)
C2 O3 1.140(5)
C3 O4 1.141(4)
C8 C13 1.535(5)
C8 C9 1.536(5)
C9 C10 1.544(5)
C10 C11 1.529(5)
C11 C12 1.516(6)
C12 C13 1.527(5)
C14 C19 1.538(5)
C14 C15 1.541(5)
C15 C16 1.513(5)
C16 C17 1.522(7)
C17 C18 1.522(6)
C18 C19 1.529(5)
C20 C25 1.530(5)
C20 C21 1.541(5)
C21 C22 1.532(5)
C22 C23 1.524(6)
C23 C24 1.524(6)
C24 C25 1.528(5)
C26 C27 1.397(5)
C26 C31 1.401(5)
C27 C28 1.394(6)
C28 C29 1.375(6)
C29 C30 1.407(5)
C30 C31 1.390(5)
C30 C38 1.529(5)
C32 C37 1.377(5)
C32 C33 1.399(5)
C33 C34 1.397(5)
C34 C35 1.394(6)
C35 C36 1.388(5)
C36 C37 1.400(5)
C36 C38 1.525(5)
C38 C40 1.530(5)
C38 C39 1.551(5)
C41 Cl1 1.721(6)
C41 Cl2 1.749(6)

loop_
_geom_torsion_atom_site_label_1
_geom_torsion_atom_site_label_2
_geom_torsion_atom_site_label_3
_geom_torsion_atom_site_label_4
_geom_torsion
C2 Ru1 Si1 C5 -29.86(18)
C3 Ru1 Si1 C5 -130.40(19)
C1 Ru1 Si1 C5 133.18(18)
P1 Ru1 Si1 C5 -126.2(2)
Si2 Ru1 Si1 C5 49.55(15)
C2 Ru1 Si1 C4 87.83(18)
C3 Ru1 Si1 C4 -12.71(19)
C1 Ru1 Si1 C4 -109.13(18)
P1 Ru1 Si1 C4 -8.5(2)
Si2 Ru1 Si1 C4 167.24(15)
C2 Ru1 Si1 C26 -154.43(16)
C3 Ru1 Si1 C26 105.04(17)
C1 Ru1 Si1 C26 8.61(15)
P1 Ru1 Si1 C26 109.26(18)
Si2 Ru1 Si1 C26 -75.02(12)
C2 Ru1 Si2 C6 -78.67(17)
C1 Ru1 Si2 C6 113.62(17)
P1 Ru1 Si2 C6 18.08(14)
Si1 Ru1 Si2 C6 -161.02(14)
C2 Ru1 Si2 C7 41.11(17)
C1 Ru1 Si2 C7 -126.59(16)
P1 Ru1 Si2 C7 137.87(13)
Si1 Ru1 Si2 C7 -41.23(13)
C2 Ru1 Si2 C32 161.38(16)
C1 Ru1 Si2 C32 -6.32(15)
P1 Ru1 Si2 C32 -101.86(12)
Si1 Ru1 Si2 C32 79.04(12)
C2 Ru1 P1 C14 -6.27(16)
C3 Ru1 P1 C14 92.68(17)
C1 Ru1 P1 C14 -171.94(15)
Si1 Ru1 P1 C14 88.49(19)
Si2 Ru1 P1 C14 -87.20(12)
C2 Ru1 P1 C8 115.34(17)
C3 Ru1 P1 C8 -145.72(17)
C1 Ru1 P1 C8 -50.33(16)
Si1 Ru1 P1 C8 -149.90(18)
Si2 Ru1 P1 C8 34.40(14)
C2 Ru1 P1 C20 -120.27(16)
C3 Ru1 P1 C20 -21.32(16)
C1 Ru1 P1 C20 74.06(15)
Si1 Ru1 P1 C20 -25.5(2)
Si2 Ru1 P1 C20 158.80(12)
C14 P1 C8 C13 -61.2(3)
C20 P1 C8 C13 45.5(3)
Ru1 P1 C8 C13 170.8(2)
C14 P1 C8 C9 168.3(3)
C20 P1 C8 C9 -85.0(3)
Ru1 P1 C8 C9 40.3(3)
C13 C8 C9 C10 56.8(4)
P1 C8 C9 C10 -169.8(2)
C8 C9 C10 C11 -54.7(4)
C9 C10 C11 C12 54.4(4)
C10 C11 C12 C13 -56.7(4)
C11 C12 C13 C8 59.4(4)
C9 C8 C13 C12 -59.2(4)
P1 C8 C13 C12 167.9(3)
C8 P1 C14 C19 173.5(2)
C20 P1 C14 C19 62.2(3)
Ru1 P1 C14 C19 -56.2(3)
C8 P1 C14 C15 -61.2(3)
C20 P1 C14 C15 -172.5(3)
Ru1 P1 C14 C15 69.1(3)
C19 C14 C15 C16 -54.7(4)
P1 C14 C15 C16 179.0(3)
C14 C15 C16 C17 56.3(5)
C15 C16 C17 C18 -56.3(5)
C16 C17 C18 C19 55.9(5)
C17 C18 C19 C14 -55.9(5)
C15 C14 C19 C18 54.4(4)
P1 C14 C19 C18 -178.0(2)
C14 P1 C20 C25 169.4(3)
C8 P1 C20 C25 62.5(3)
Ru1 P1 C20 C25 -68.2(3)
C14 P1 C20 C21 39.4(3)
C8 P1 C20 C21 -67.5(3)
Ru1 P1 C20 C21 161.8(2)
C25 C20 C21 C22 57.5(4)
P1 C20 C21 C22 -171.9(3)
C20 C21 C22 C23 -57.8(4)
C21 C22 C23 C24 56.9(5)
C22 C23 C24 C25 -55.9(5)
C23 C24 C25 C20 56.3(5)
C21 C20 C25 C24 -56.9(4)
P1 C20 C25 C24 168.7(3)
C5 Si1 C26 C27 107.5(3)
C4 Si1 C26 C27 0.6(3)
Ru1 Si1 C26 C27 -121.5(3)
C5 Si1 C26 C31 -72.3(3)
C4 Si1 C26 C31 -179.2(3)
Ru1 Si1 C26 C31 58.7(3)
C31 C26 C27 C28 -0.4(5)
Si1 C26 C27 C28 179.8(3)
C26 C27 C28 C29 -1.2(6)
C27 C28 C29 C30 1.6(6)
C28 C29 C30 C31 -0.4(6)
C28 C29 C30 C38 177.2(4)
C37 O1 C31 C30 39.5(4)
C37 O1 C31 C26 -141.0(3)
C29 C30 C31 O1 178.1(3)
C38 C30 C31 O1 0.3(5)
C29 C30 C31 C26 -1.3(5)
C38 C30 C31 C26 -179.1(3)
C27 C26 C31 O1 -177.7(3)
Si1 C26 C31 O1 2.1(4)
C27 C26 C31 C30 1.7(5)
Si1 C26 C31 C30 -178.5(3)
C6 Si2 C32 C37 166.2(3)
C7 Si2 C32 C37 62.1(3)
Ru1 Si2 C32 C37 -65.1(3)
C6 Si2 C32 C33 -13.0(3)
C7 Si2 C32 C33 -117.0(3)
Ru1 Si2 C32 C33 115.7(3)
C37 C32 C33 C34 1.3(5)
Si2 C32 C33 C34 -179.5(3)
C32 C33 C34 C35 -1.3(5)
C33 C34 C35 C36 0.8(5)
C34 C35 C36 C37 -0.3(5)
C34 C35 C36 C38 -177.0(3)
C33 C32 C37 O1 -179.5(3)
Si2 C32 C37 O1 1.3(4)
C33 C32 C37 C36 -1.0(5)
Si2 C32 C37 C36 179.8(3)
C31 O1 C37 C32 141.2(3)
C31 O1 C37 C36 -37.4(4)
C35 C36 C37 C32 0.5(5)
C38 C36 C37 C32 177.5(3)
C35 C36 C37 O1 178.9(3)
C38 C36 C37 O1 -4.1(4)
C35 C36 C38 C30 -144.0(3)
C37 C36 C38 C30 39.3(4)
C35 C36 C38 C40 -20.1(5)
C37 C36 C38 C40 163.3(3)
C35 C36 C38 C39 100.0(4)
C37 C36 C38 C39 -76.6(4)
C31 C30 C38 C36 -37.6(4)
C29 C30 C38 C36 144.8(4)
C31 C30 C38 C40 -161.8(3)
C29 C30 C38 C40 20.6(5)
C31 C30 C38 C39 77.3(4)
C29 C30 C38 C39 -100.3(4)
